data_4020810
loop_
_publ_author_name
'Mirela Balog'
'Ion Grosu'
'G\'erard Pl\'e'
'Yvan Ramondenc'
'Eric Condamine'
'Richard A. Varga'

_publ_section_title
;
 Design and Synthesis of New Macrocyclic Cyclophanes
 Using 1,3-Dioxane Units as Bridges: A Molecular "Rocking Chair"
;
_journal_name_full 'Journal of Organic Chemistry'
_journal_page_first 1337
_journal_page_last 1345
_journal_paper_doi 10.1021/jo0353987
_journal_volume 69
_journal_year 2004
_chemical_formula_sum 'C28 H32 O8'
_chemical_formula_weight 496.54
_space_group_IT_number 14
_symmetry_cell_setting monoclinic
_symmetry_space_group_name_Hall '-P 2yn'
_symmetry_space_group_name_H-M 'P 1 21/n 1'
_cell_angle_alpha 90.00
_cell_angle_beta 94.762(7)
_cell_angle_gamma 90.00
_cell_formula_units_Z 4
_cell_length_a 11.525(4)
_cell_length_b 12.933(5)
_cell_length_c 17.095(6)
_cell_measurement_temperature 297(2)
_cell_volume 2539.3(15)
_diffrn_ambient_temperature 297(2)
_exptl_crystal_density_diffrn 1.299
_cod_depositor_comments
;
The following automatic conversions were performed:
'_symmetry_cell_setting' value 'Monoclinic' changed to 'monoclinic'
according to '/home/saulius/struct/CIF-dictionaries/cif_core.dic'
dictionary named 'cif_core.dic' version 2.4.1 from 2010-06-29.

Automatic conversion script
Id: cif_fix_enum 1527 2010-12-29 10:47:43Z saulius 
;
_cod_original_sg_symbol_H-M 'P 21/n'
_cod_database_code 4020810

loop_
_symmetry_equiv_pos_as_xyz
'x, y, z'
'-x+1/2, y+1/2, -z+1/2'
'-x, -y, -z'
'x-1/2, -y-1/2, z-1/2'

loop_
_atom_site_label
_atom_site_type_symbol
_atom_site_fract_x
_atom_site_fract_y
_atom_site_fract_z
_atom_site_U_iso_or_equiv
_atom_site_adp_type
_atom_site_occupancy
_atom_site_symmetry_multiplicity
_atom_site_calc_flag
_atom_site_refinement_flags
_atom_site_disorder_assembly
_atom_site_disorder_group
C1 C 0.3179(3) 0.7160(3) -0.03172(18) 0.0378(9) Uani 1 1 d . A .
C2 C 0.3732(3) 0.8148(3) -0.0014(2) 0.0455(10) Uani 1 1 d . . .
C4 C 0.4794(3) 0.8908(3) 0.1076(2) 0.0504(10) Uani 1 1 d . . .
H4A H 0.4892 0.9432 0.0681 0.060 Uiso 1 1 calc R A .
H4B H 0.5544 0.8580 0.1200 0.060 Uiso 1 1 calc R . .
C5 C 0.4419(3) 0.9428(2) 0.18103(19) 0.0359(8) Uani 1 1 d . A .
C6 C 0.4062(3) 0.8649(3) 0.2412(2) 0.0417(9) Uani 1 1 d . . .
H6A H 0.3444 0.8212 0.2176 0.050 Uiso 1 1 calc R A .
H6B H 0.4720 0.8212 0.2579 0.050 Uiso 1 1 calc R . .
C8 C 0.2769(3) 0.9912(3) 0.29173(19) 0.0398(9) Uani 1 1 d . . .
C9 C 0.1587(3) 0.9400(3) 0.26932(19) 0.0385(9) Uani 1 1 d . A .
C10 C 0.0652(3) 1.0005(3) 0.2421(2) 0.0427(9) Uani 1 1 d . . .
H10 H 0.0737 1.0719 0.2401 0.051 Uiso 1 1 calc R A .
C11 C -0.0410(3) 0.9561(3) 0.2176(2) 0.0426(9) Uani 1 1 d . A .
H11 H -0.1041 0.9980 0.2015 0.051 Uiso 1 1 calc R . .
C12 C -0.0539(3) 0.8486(3) 0.21716(18) 0.0348(8) Uani 1 1 d . . .
C13 C -0.1642(3) 0.7942(3) 0.18326(19) 0.0363(8) Uani 1 1 d . A .
C15 C -0.1888(3) 0.8899(3) 0.0629(2) 0.0425(9) Uani 1 1 d . A .
H15A H -0.1222 0.9346 0.0754 0.051 Uiso 1 1 calc R . .
H15B H -0.2467 0.9291 0.0310 0.051 Uiso 1 1 calc R . .
C16 C -0.1510(3) 0.7972(3) 0.01608(19) 0.0400(9) Uani 1 1 d . . .
C17 C -0.0813(3) 0.8399(3) -0.0492(2) 0.0582(11) Uani 1 1 d . A .
H17A H -0.1334 0.8523 -0.0958 0.070 Uiso 1 1 calc R . .
H17B H -0.0464 0.9054 -0.0326 0.070 Uiso 1 1 calc R . .
C19 C 0.1183(3) 0.7888(3) -0.0378(2) 0.0450(9) Uani 1 1 d . A .
C20 C 0.1994(3) 0.7032(3) -0.05145(18) 0.0360(8) Uani 1 1 d . . .
C21 C 0.1592(3) 0.6087(3) -0.08309(19) 0.0441(9) Uani 1 1 d . A .
H21 H 0.0799 0.5990 -0.0956 0.053 Uiso 1 1 calc R . .
C22 C 0.2361(4) 0.5298(3) -0.0959(2) 0.0513(10) Uani 1 1 d . . .
H22 H 0.2084 0.4671 -0.1165 0.062 Uiso 1 1 calc R A .
C23 C 0.3532(4) 0.5439(3) -0.0783(2) 0.0570(11) Uani 1 1 d . A .
H23 H 0.4052 0.4915 -0.0884 0.068 Uiso 1 1 calc R . .
C24 C 0.3940(3) 0.6358(3) -0.0456(2) 0.0524(10) Uani 1 1 d . . .
H24 H 0.4734 0.6443 -0.0327 0.063 Uiso 1 1 calc R A .
C25 C 0.3368(3) 1.0117(3) 0.1624(2) 0.0425(9) Uani 1 1 d . . .
H25A H 0.3548 1.0634 0.1241 0.051 Uiso 1 1 calc R A .
H25B H 0.2721 0.9705 0.1398 0.051 Uiso 1 1 calc R . .
C27 C 0.1430(3) 0.8343(3) 0.27534(19) 0.0401(9) Uani 1 1 d . . .
H27 H 0.2032 0.7931 0.2973 0.048 Uiso 1 1 calc R A .
C28 C 0.0382(3) 0.7901(3) 0.24884(19) 0.0408(9) Uani 1 1 d . A .
H28 H 0.0294 0.7188 0.2525 0.049 Uiso 1 1 calc R . .
C30 C -0.0733(3) 0.7304(3) 0.07299(19) 0.0403(9) Uani 1 1 d . A .
H30A H -0.0521 0.6675 0.0468 0.048 Uiso 1 1 calc R . .
H30B H -0.0023 0.7677 0.0892 0.048 Uiso 1 1 calc R . .
C32 C 0.5469(3) 1.0069(3) 0.2139(2) 0.0463(10) Uani 1 1 d . . .
H32A H 0.5664 1.0566 0.1754 0.069 Uiso 1 1 calc R A .
H32B H 0.6121 0.9620 0.2264 0.069 Uiso 1 1 calc R . .
H32C H 0.5278 1.0423 0.2605 0.069 Uiso 1 1 calc R . .
C33 C 0.2744(3) 1.0566(3) 0.3652(2) 0.0601(11) Uani 1 1 d . A .
H33A H 0.2556 1.0137 0.4082 0.090 Uiso 1 1 calc R . .
H33B H 0.2166 1.1098 0.3566 0.090 Uiso 1 1 calc R . .
H33C H 0.3494 1.0877 0.3773 0.090 Uiso 1 1 calc R . .
C34 C -0.2380(3) 0.7547(3) 0.2458(2) 0.0504(10) Uani 1 1 d . . .
H34A H -0.2640 0.8119 0.2756 0.076 Uiso 1 1 calc R A .
H34B H -0.1927 0.7085 0.2801 0.076 Uiso 1 1 calc R . .
H34C H -0.3042 0.7185 0.2216 0.076 Uiso 1 1 calc R . .
C35 C -0.2559(3) 0.7335(3) -0.0168(2) 0.0608(12) Uani 1 1 d . . .
H35A H -0.2948 0.7049 0.0258 0.091 Uiso 1 1 calc R . .
H35B H -0.2300 0.6786 -0.0488 0.091 Uiso 1 1 calc R . .
H35C H -0.3088 0.7773 -0.0480 0.091 Uiso 1 1 calc R . .
O3 O 0.39709(19) 0.81353(17) 0.07516(13) 0.0444(6) Uani 1 1 d . A .
O7 O 0.36640(19) 0.91748(17) 0.30811(13) 0.0429(6) Uani 1 1 d . A .
O14 O -0.23621(18) 0.85953(16) 0.13398(13) 0.0404(6) Uani 1 1 d . . .
O18 O 0.0097(2) 0.76858(19) -0.06828(13) 0.0501(7) Uani 1 1 d . . .
O26 O 0.30460(18) 1.06148(16) 0.23186(13) 0.0414(6) Uani 1 1 d . A .
O29 O -0.13320(18) 0.70503(15) 0.14045(12) 0.0359(6) Uani 1 1 d . . .
O31A O 0.419(4) 0.871(3) -0.0461(12) 0.122(8) Uani 0.61(8) 1 d P A 3
O31B O 0.381(2) 0.8936(16) -0.0362(15) 0.054(7) Uani 0.39(8) 1 d P A 2
O36 O 0.1446(2) 0.8660(2) -0.00178(17) 0.0696(9) Uani 1 1 d . . .

loop_
_atom_site_aniso_label
_atom_site_aniso_U_11
_atom_site_aniso_U_22
_atom_site_aniso_U_33
_atom_site_aniso_U_23
_atom_site_aniso_U_13
_atom_site_aniso_U_12
C1 0.048(2) 0.039(2) 0.0257(19) -0.0009(16) 0.0023(17) -0.0092(19)
C2 0.047(2) 0.049(3) 0.040(2) 0.002(2) 0.0013(19) -0.012(2)
C4 0.037(2) 0.058(3) 0.055(2) -0.016(2) -0.0001(19) -0.014(2)
C5 0.0321(19) 0.037(2) 0.038(2) -0.0039(16) -0.0038(16) -0.0014(17)
C6 0.040(2) 0.035(2) 0.049(2) -0.0036(18) -0.0047(18) 0.0019(17)
C8 0.043(2) 0.044(2) 0.032(2) -0.0048(17) -0.0005(17) -0.0034(18)
C9 0.046(2) 0.039(2) 0.0304(19) -0.0052(16) 0.0032(17) -0.0026(19)
C10 0.049(2) 0.035(2) 0.045(2) -0.0071(17) 0.0043(19) -0.0003(19)
C11 0.044(2) 0.035(2) 0.049(2) -0.0060(18) 0.0027(18) 0.0041(18)
C12 0.038(2) 0.036(2) 0.0304(19) 0.0009(16) 0.0039(16) 0.0028(17)
C13 0.036(2) 0.037(2) 0.036(2) 0.0009(17) -0.0005(17) 0.0045(17)
C15 0.041(2) 0.042(2) 0.043(2) 0.0083(18) 0.0000(18) 0.0065(18)
C16 0.041(2) 0.045(2) 0.034(2) 0.0069(17) 0.0021(17) 0.0004(18)
C17 0.060(3) 0.065(3) 0.050(3) 0.013(2) 0.014(2) 0.018(2)
C19 0.050(3) 0.047(2) 0.037(2) -0.0010(19) 0.0027(19) -0.008(2)
C20 0.044(2) 0.041(2) 0.0238(18) 0.0007(16) 0.0060(16) -0.0099(18)
C21 0.055(2) 0.044(2) 0.033(2) 0.0017(17) -0.0026(18) -0.014(2)
C22 0.073(3) 0.039(2) 0.041(2) -0.0052(18) -0.002(2) -0.005(2)
C23 0.065(3) 0.049(3) 0.056(3) -0.006(2) 0.000(2) 0.007(2)
C24 0.050(2) 0.054(3) 0.052(2) -0.003(2) -0.002(2) 0.002(2)
C25 0.041(2) 0.047(2) 0.038(2) 0.0038(18) -0.0025(17) -0.0046(18)
C27 0.043(2) 0.039(2) 0.037(2) 0.0074(17) -0.0047(17) 0.0002(18)
C28 0.044(2) 0.037(2) 0.040(2) 0.0065(17) -0.0031(18) -0.0070(18)
C30 0.042(2) 0.043(2) 0.036(2) 0.0024(17) 0.0059(17) 0.0088(17)
C32 0.043(2) 0.045(2) 0.050(2) -0.0111(18) -0.0029(19) -0.0036(18)
C33 0.061(3) 0.067(3) 0.052(3) -0.022(2) 0.002(2) -0.013(2)
C34 0.047(2) 0.058(2) 0.048(2) 0.0020(19) 0.016(2) -0.001(2)
C35 0.065(3) 0.060(3) 0.053(3) -0.002(2) -0.019(2) -0.010(2)
O3 0.0480(16) 0.0487(16) 0.0364(15) -0.0115(12) 0.0031(12) -0.0151(12)
O7 0.0452(15) 0.0470(15) 0.0352(14) -0.0011(12) -0.0041(12) -0.0024(12)
O14 0.0356(14) 0.0436(14) 0.0421(15) 0.0033(12) 0.0042(11) 0.0094(11)
O18 0.0450(16) 0.0650(18) 0.0412(15) -0.0065(13) 0.0094(13) -0.0026(14)
O26 0.0426(14) 0.0346(14) 0.0476(15) -0.0015(12) 0.0070(12) -0.0028(11)
O29 0.0407(14) 0.0310(13) 0.0362(13) 0.0019(11) 0.0055(11) 0.0000(11)
O31A 0.203(19) 0.109(12) 0.054(5) -0.010(7) 0.021(10) -0.107(11)
O31B 0.077(12) 0.032(8) 0.051(10) 0.018(7) -0.015(8) -0.018(8)
O36 0.073(2) 0.0468(17) 0.085(2) -0.0214(16) -0.0143(17) 0.0004(15)

loop_
_geom_bond_atom_site_label_1
_geom_bond_atom_site_label_2
_geom_bond_distance
_geom_bond_site_symmetry_2
_geom_bond_publ_flag
C1 C20 1.388(4) . ?
C1 C24 1.391(5) . ?
C1 C2 1.502(5) . ?
C2 O31B 1.19(2) . ?
C2 O31A 1.21(2) . ?
C2 O3 1.316(4) . ?
C4 O3 1.456(4) . ?
C4 C5 1.517(4) . ?
C5 C25 1.517(4) . ?
C5 C6 1.521(4) . ?
C5 C32 1.534(4) . ?
C6 O7 1.438(4) . ?
C8 O7 1.416(4) . ?
C8 O26 1.425(4) . ?
C8 C33 1.516(4) . ?
C8 C9 1.534(5) . ?
C9 C10 1.381(4) . ?
C9 C27 1.384(4) . ?
C10 C11 1.385(4) . ?
C11 C12 1.399(4) . ?
C12 C28 1.377(4) . ?
C12 C13 1.524(4) . ?
C13 O14 1.412(4) . ?
C13 O29 1.428(4) . ?
C13 C34 1.510(4) . ?
C15 O14 1.428(4) . ?
C15 C16 1.526(4) . ?
C16 C35 1.531(4) . ?
C16 C17 1.531(5) . ?
C16 C30 1.533(4) . ?
C17 O18 1.454(4) . ?
C19 O36 1.199(4) . ?
C19 O18 1.341(4) . ?
C19 C20 1.481(5) . ?
C20 C21 1.399(4) . ?
C21 C22 1.382(5) . ?
C22 C23 1.370(5) . ?
C23 C24 1.380(5) . ?
C25 O26 1.427(4) . ?
C27 C28 1.379(4) . ?
C30 O29 1.431(4) . ?
